data_1548620
loop_
_publ_author_name
'Gruene, T.'
'Teng, Li.'
'Van Genderen, E.'
'Pinar, A. B.'
'Van Bokhoven, J. A.'

_publ_section_title
;
 Characterization at the level of individual crystals: single crystal MFI
 type zeolite grains
;
_journal_name_full 'Chemistry - A European Journal'
_journal_paper_doi 10.1002/chem.201704213
_journal_year 2017
_chemical_formula_sum 'O24 Si12'
_chemical_formula_weight 721.20
_space_group_crystal_system orthorhombic
_space_group_IT_number 62
_space_group_name_Hall '-P 2ac 2n'
_space_group_name_H-M_alt 'P n m a'
_symmetry_space_group_name_Hall '-P 2ac 2n'
_symmetry_space_group_name_H-M 'P n m a'
_atom_sites_solution_hydrogens .
_audit_creation_method SHELXL-2016/6
_cell_angle_alpha 90
_cell_angle_beta 90
_cell_angle_gamma 90
_cell_formula_units_Z 8
_cell_length_a 20.271(18)
_cell_length_b 20.1040(16)
_cell_length_c 13.641(5)
_cell_measurement_temperature 293(2)
_cell_volume 5559(5)
_computing_structure_refinement 'SHELXL-2016/6 (Sheldrick, 2016)'
_computing_structure_solution 'SHELXT 2014/5 (Sheldrick, 2014)'
_diffrn_ambient_temperature 293(2)
_diffrn_measured_fraction_theta_full 0.667
_diffrn_measured_fraction_theta_max 0.672
_diffrn_radiation_wavelength 0.02508
_diffrn_reflns_av_R_equivalents 0.1408
_diffrn_reflns_av_unetI/netI 0.1284
_diffrn_reflns_Laue_measured_fraction_full 0.667
_diffrn_reflns_Laue_measured_fraction_max 0.672
_diffrn_reflns_limit_h_max 25
_diffrn_reflns_limit_h_min -25
_diffrn_reflns_limit_k_max 27
_diffrn_reflns_limit_k_min -27
_diffrn_reflns_limit_l_max 15
_diffrn_reflns_limit_l_min -15
_diffrn_reflns_number 19076
_diffrn_reflns_point_group_measured_fraction_full 0.667
_diffrn_reflns_point_group_measured_fraction_max 0.672
_diffrn_reflns_theta_full 0.862
_diffrn_reflns_theta_max 0.984
_diffrn_reflns_theta_min 0.073
_exptl_absorpt_coefficient_mu 0.006
_exptl_crystal_density_diffrn 1.723
_exptl_crystal_F_000 940
_refine_diff_density_max 0.243
_refine_diff_density_min -0.214
_refine_diff_density_rms 0.070
_refine_ls_extinction_coef .
_refine_ls_extinction_method none
_refine_ls_goodness_of_fit_ref 1.154
_refine_ls_hydrogen_treatment undef
_refine_ls_matrix_type full
_refine_ls_number_parameters 331
_refine_ls_number_reflns 5169
_refine_ls_number_restraints 48
_refine_ls_restrained_S_all 1.153
_refine_ls_R_factor_all 0.2345
_refine_ls_R_factor_gt 0.1611
_refine_ls_shift/su_max 0.000
_refine_ls_shift/su_mean 0.000
_refine_ls_structure_factor_coef Fsqd
_refine_ls_weighting_details 'w=1/[\s^2^(Fo^2^)+(0.2000P)^2^] where P=(Fo^2^+2Fc^2^)/3'
_refine_ls_weighting_scheme calc
_refine_ls_wR_factor_gt 0.4060
_refine_ls_wR_factor_ref 0.4520
_reflns_Friedel_coverage 0.000
_reflns_Friedel_fraction_full .
_reflns_Friedel_fraction_max .
_reflns_number_gt 2219
_reflns_number_total 5169
_reflns_threshold_expression 'I > 2\s(I)'
_cod_data_source_file zsm5_ChemEurJ.cif
_cod_data_source_block sil1a
_cod_database_code 1548620
_shelx_shelxl_version_number 2016/6
_shelx_space_group_comment
;
The symmetry employed for this shelxl refinement is uniquely defined
by the following loop, which should always be used as a source of
symmetry information in preference to the above space-group names.
They are only intended as comments.
;

loop_
_space_group_symop_operation_xyz
'x, y, z'
'-x+1/2, -y, z+1/2'
'-x, y+1/2, -z'
'x+1/2, -y+1/2, -z+1/2'
'-x, -y, -z'
'x-1/2, y, -z-1/2'
'x, -y-1/2, z'
'-x-1/2, y-1/2, z-1/2'

loop_
_atom_site_label
_atom_site_type_symbol
_atom_site_fract_x
_atom_site_fract_y
_atom_site_fract_z
_atom_site_U_iso_or_equiv
_atom_site_adp_type
_atom_site_occupancy
_atom_site_site_symmetry_order
_atom_site_calc_flag
_atom_site_refinement_flags_posn
_atom_site_refinement_flags_adp
_atom_site_refinement_flags_occupancy
_atom_site_disorder_assembly
_atom_site_disorder_group
Si1 Si 0.42296(18) 1.05686(15) 0.6653(3) 0.0287(11) Uani 1 1 d D . . . .
Si2 Si 0.30934(18) 1.02889(16) 0.8124(4) 0.0307(11) Uani 1 1 d D . . . .
Si3 Si 0.27948(19) 1.06225(15) 1.0332(4) 0.0299(12) Uani 1 1 d D . . . .
Si4 Si 0.12245(18) 1.06397(15) 1.0291(4) 0.0270(11) Uani 1 1 d D . . . .
Si5 Si 0.07246(16) 1.02803(15) 0.8166(3) 0.0257(11) Uani 1 1 d D . . . .
Si6 Si 0.18759(19) 1.05913(16) 0.6737(4) 0.0324(12) Uani 1 1 d D . . . .
Si7 Si 0.42334(17) 0.82806(15) 0.6764(3) 0.0272(11) Uani 1 1 d D . . . .
Si8 Si 0.30954(18) 0.87115(15) 0.8181(4) 0.0309(11) Uani 1 1 d D . . . .
Si9 Si 0.27426(18) 0.82785(14) 1.0331(3) 0.0283(11) Uani 1 1 d D . . . .
Si10 Si 0.11925(19) 0.82640(15) 1.0296(4) 0.0355(13) Uani 1 1 d D . . . .
Si11 Si 0.07048(17) 0.87037(15) 0.8198(4) 0.0310(12) Uani 1 1 d D . . . .
Si12 Si 0.18849(17) 0.82698(16) 0.6851(4) 0.0297(11) Uani 1 1 d D . . . .
O1 O 0.3749(4) 1.0544(4) 0.7584(8) 0.076(4) Uani 1 1 d D . . . .
O2 O 0.3082(4) 1.0590(4) 0.9226(6) 0.063(3) Uani 1 1 d D . . . .
O3 O 0.2014(3) 1.0581(6) 1.0273(13) 0.104(6) Uani 1 1 d D . . . .
O4 O 0.0971(5) 1.0630(3) 0.9163(6) 0.059(3) Uani 1 1 d D . . . .
O5 O 0.1165(3) 1.0560(4) 0.7277(7) 0.059(3) Uani 1 1 d D . . . .
O6 O 0.2443(4) 1.0534(4) 0.7561(8) 0.067(3) Uani 1 1 d D . . . .
O7 O 0.3749(4) 0.8424(4) 0.7673(8) 0.073(3) Uani 1 1 d D . . . .
O8 O 0.3099(4) 0.8460(5) 0.9301(6) 0.063(3) Uani 1 1 d D . . . .
O9 O 0.1965(2) 0.8457(3) 1.0277(7) 0.051(2) Uani 1 1 d D . . . .
O10 O 0.0875(5) 0.8367(5) 0.9231(7) 0.089(5) Uani 1 1 d D . . . .
O11 O 0.1174(4) 0.8414(4) 0.7343(8) 0.069(3) Uani 1 1 d D . . . .
O12 O 0.2447(4) 0.8440(5) 0.7640(8) 0.075(3) Uani 1 1 d D . . . .
O13 O 0.3094(6) 0.9500(2) 0.8181(13) 0.105(5) Uani 1 1 d D . . . .
O14 O 0.0799(4) 0.9486(2) 0.8275(8) 0.060(3) Uani 1 1 d D . . . .
O15 O 0.4174(4) 1.1272(3) 0.6096(7) 0.058(3) Uani 1 1 d D . . . .
O16 O 0.4072(5) 0.9977(3) 0.5904(7) 0.071(3) Uani 1 1 d D . . . .
O17 O 0.3998(4) 0.8669(3) 0.5789(6) 0.050(2) Uani 1 1 d D . . . .
O18 O 0.1917(4) 1.1307(3) 0.6217(7) 0.056(3) Uani 1 1 d D . . . .
O19 O 0.1928(4) 1.0007(3) 0.5920(7) 0.064(3) Uani 1 1 d D . . . .
O20 O 0.1979(4) 0.8698(3) 0.5860(7) 0.064(3) Uani 1 1 d D . . . .
O21 O -0.0030(3) 1.0489(3) 0.7928(7) 0.044(2) Uani 1 1 d D . . . .
O22 O -0.0038(3) 0.8499(4) 0.7915(7) 0.056(2) Uani 1 1 d D . . . .
O23 O 0.4242(6) 0.750000 0.6471(11) 0.068(4) Uani 1 2 d DS T P . .
O24 O 0.1923(5) 0.750000 0.6552(10) 0.053(4) Uani 1 2 d DS T P . .
O25 O 0.2843(5) 0.750000 1.0588(9) 0.043(3) Uani 1 2 d DS T P . .
O26 O 0.1102(5) 0.750000 1.0646(10) 0.051(3) Uani 1 2 d DS T P . .

loop_
_atom_site_aniso_label
_atom_site_aniso_U_11
_atom_site_aniso_U_22
_atom_site_aniso_U_33
_atom_site_aniso_U_23
_atom_site_aniso_U_13
_atom_site_aniso_U_12
Si1 0.026(2) 0.0287(16) 0.032(4) 0.0004(16) -0.0026(16) 0.0004(12)
Si2 0.033(2) 0.0297(16) 0.029(4) -0.0014(17) 0.0031(18) 0.0007(14)
Si3 0.026(2) 0.0338(18) 0.030(4) -0.0014(17) 0.0009(17) 0.0028(13)
Si4 0.030(2) 0.0307(18) 0.020(4) -0.0028(16) 0.0018(16) -0.0012(13)
Si5 0.021(2) 0.0290(16) 0.027(4) 0.0030(16) 0.0048(16) -0.0008(12)
Si6 0.031(2) 0.0319(18) 0.034(4) 0.0063(17) 0.0087(18) 0.0033(13)
Si7 0.027(2) 0.0269(16) 0.027(4) -0.0003(16) 0.0004(16) -0.0003(12)
Si8 0.037(2) 0.0299(17) 0.026(4) 0.0009(16) 0.0118(19) 0.0018(14)
Si9 0.039(2) 0.0223(16) 0.024(4) 0.0045(15) -0.0018(17) -0.0050(13)
Si10 0.037(2) 0.0262(17) 0.043(4) -0.0017(18) 0.0027(19) 0.0002(14)
Si11 0.023(2) 0.0285(17) 0.041(4) 0.0001(17) 0.0043(17) 0.0008(13)
Si12 0.031(2) 0.0327(17) 0.026(4) -0.0034(16) 0.0048(17) -0.0031(13)
O1 0.050(6) 0.112(7) 0.066(12) -0.015(5) 0.032(5) -0.016(4)
O2 0.049(5) 0.073(5) 0.066(11) -0.008(4) 0.019(4) -0.013(3)
O3 0.013(6) 0.156(10) 0.144(19) -0.050(8) 0.000(4) 0.009(4)
O4 0.088(6) 0.047(4) 0.040(9) -0.012(3) -0.023(5) 0.006(3)
O5 0.029(4) 0.080(5) 0.066(10) 0.028(4) 0.015(3) 0.003(3)
O6 0.041(5) 0.105(6) 0.054(11) 0.001(5) -0.013(4) 0.012(4)
O7 0.051(6) 0.104(6) 0.064(12) -0.009(5) 0.020(5) 0.019(4)
O8 0.054(5) 0.087(5) 0.047(10) 0.032(5) 0.007(4) 0.006(3)
O9 0.024(4) 0.054(3) 0.076(9) -0.005(4) -0.001(3) -0.001(2)
O10 0.072(7) 0.096(6) 0.099(14) 0.054(7) -0.047(6) -0.020(4)
O11 0.049(6) 0.078(5) 0.081(11) -0.030(5) 0.012(4) 0.012(4)
O12 0.037(6) 0.131(7) 0.058(12) -0.014(6) -0.013(4) -0.016(4)
O13 0.167(13) 0.026(3) 0.123(15) -0.001(4) -0.012(9) 0.006(4)
O14 0.063(5) 0.033(3) 0.085(10) 0.004(4) 0.007(4) 0.009(3)
O15 0.062(5) 0.037(3) 0.076(9) 0.025(4) -0.033(4) -0.001(3)
O16 0.115(8) 0.035(3) 0.063(10) -0.010(4) -0.036(6) -0.008(3)
O17 0.080(5) 0.031(3) 0.039(7) 0.005(3) -0.015(4) 0.012(3)
O18 0.075(6) 0.028(3) 0.065(8) 0.008(3) 0.022(4) -0.009(3)
O19 0.086(6) 0.036(3) 0.070(10) -0.017(4) -0.002(5) 0.008(3)
O20 0.091(7) 0.033(3) 0.067(9) 0.015(3) 0.013(5) -0.013(3)
O21 0.026(4) 0.061(4) 0.045(7) 0.002(3) 0.007(3) 0.007(2)
O22 0.042(5) 0.086(5) 0.040(9) -0.007(4) 0.002(3) -0.019(3)
O23 0.093(9) 0.021(4) 0.092(14) 0.000 -0.026(8) 0.000
O24 0.071(7) 0.029(4) 0.059(11) 0.000 0.038(6) 0.000
O25 0.058(6) 0.021(3) 0.049(10) 0.000 -0.017(5) 0.000
O26 0.061(7) 0.024(4) 0.068(12) 0.000 0.006(5) 0.000

loop_
_atom_type_symbol
_atom_type_description
_atom_type_scat_dispersion_real
_atom_type_scat_dispersion_imag
_atom_type_scat_source
O O 0.0000 0.0000 'International Tables Vol C Tables 4.2.6.8 and 6.1.1.4'
Si Si 0.0000 0.0000 'International Tables Vol C Tables 4.2.6.8 and 6.1.1.4'

loop_
_geom_angle_atom_site_label_1
_geom_angle_atom_site_label_2
_geom_angle_atom_site_label_3
_geom_angle
_geom_angle_site_symmetry_1
_geom_angle_site_symmetry_3
O16 Si1 O1 111.2(6) . .
O16 Si1 O15 109.7(5) . .
O1 Si1 O15 111.1(5) . .
O16 Si1 O21 109.7(5) . 6_657
O1 Si1 O21 106.4(6) . 6_657
O15 Si1 O21 108.6(4) . 6_657
O13 Si2 O6 109.3(6) . .
O13 Si2 O1 109.9(6) . .
O6 Si2 O1 111.3(7) . .
O13 Si2 O2 109.1(7) . .
O6 Si2 O2 108.6(5) . .
O1 Si2 O2 108.6(5) . .
O3 Si3 O19 109.5(7) . 2_575
O3 Si3 O20 110.5(6) . 2_575
O19 Si3 O20 110.3(5) 2_575 2_575
O3 Si3 O2 108.0(8) . .
O19 Si3 O2 107.9(5) 2_575 .
O20 Si3 O2 110.4(5) 2_575 .
O3 Si4 O16 108.9(7) . 2_575
O3 Si4 O17 110.4(5) . 2_575
O16 Si4 O17 109.9(5) 2_575 2_575
O3 Si4 O4 107.5(8) . .
O16 Si4 O4 111.3(5) 2_575 .
O17 Si4 O4 108.8(4) 2_575 .
O5 Si5 O4 108.2(6) . .
O5 Si5 O14 111.4(5) . .
O4 Si5 O14 109.0(5) . .
O5 Si5 O21 106.4(5) . .
O4 Si5 O21 110.4(5) . .
O14 Si5 O21 111.3(4) . .
O18 Si6 O6 109.6(5) . .
O18 Si6 O5 106.4(4) . .
O6 Si6 O5 108.3(6) . .
O18 Si6 O19 110.0(5) . .
O6 Si6 O19 112.4(5) . .
O5 Si6 O19 110.0(5) . .
O22 Si7 O7 107.7(6) 6_657 .
O22 Si7 O17 111.4(5) 6_657 .
O7 Si7 O17 111.6(5) . .
O22 Si7 O23 108.8(5) 6_657 .
O7 Si7 O23 111.7(7) . .
O17 Si7 O23 105.5(6) . .
O13 Si8 O12 109.8(7) . .
O13 Si8 O7 111.2(7) . .
O12 Si8 O7 110.8(7) . .
O13 Si8 O8 108.3(7) . .
O12 Si8 O8 109.5(6) . .
O7 Si8 O8 107.0(5) . .
O25 Si9 O9 110.3(5) . .
O25 Si9 O8 110.4(6) . .
O9 Si9 O8 110.2(5) . .
O25 Si9 O18 106.4(5) . 2_575
O9 Si9 O18 109.6(5) . 2_575
O8 Si9 O18 109.9(5) . 2_575
O10 Si10 O9 110.1(6) . .
O10 Si10 O15 110.7(6) . 2_575
O9 Si10 O15 108.6(5) . 2_575
O10 Si10 O26 110.1(6) . .
O9 Si10 O26 110.1(5) . .
O15 Si10 O26 107.2(5) 2_575 .
O14 Si11 O10 109.6(6) . .
O14 Si11 O22 112.4(4) . .
O10 Si11 O22 107.7(5) . .
O14 Si11 O11 109.6(5) . .
O10 Si11 O11 110.8(6) . .
O22 Si11 O11 106.7(5) . .
O24 Si12 O12 110.1(6) . .
O24 Si12 O20 107.2(6) . .
O12 Si12 O20 111.3(6) . .
O24 Si12 O11 108.8(5) . .
O12 Si12 O11 108.4(6) . .
O20 Si12 O11 111.0(6) . .
Si1 O1 Si2 151.5(8) . .
Si3 O2 Si2 152.3(5) . .
Si3 O3 Si4 171.8(8) . .
Si5 O4 Si4 154.8(5) . .
Si5 O5 Si6 148.4(6) . .
Si2 O6 Si6 160.5(7) . .
Si8 O7 Si7 154.5(8) . .
Si8 O8 Si9 153.0(6) . .
Si10 O9 Si9 153.1(5) . .
Si11 O10 Si10 159.9(6) . .
Si11 O11 Si12 153.0(7) . .
Si8 O12 Si12 164.6(9) . .
Si8 O13 Si2 177.2(12) . .
Si11 O14 Si5 164.8(7) . .
Si1 O15 Si10 149.1(5) . 2_574
Si1 O16 Si4 167.7(8) . 2_574
Si4 O17 Si7 147.9(5) 2_574 .
Si6 O18 Si9 144.2(5) . 2_574
Si3 O19 Si6 159.9(7) 2_574 .
Si3 O20 Si12 149.3(7) 2_574 .
Si1 O21 Si5 146.4(6) 6_557 .
Si7 O22 Si11 150.3(7) 6_557 .
Si7 O23 Si7 151.4(11) . 7_575
Si12 O24 Si12 150.0(9) 7_575 .
Si9 O25 Si9 151.0(8) 7_575 .
Si10 O26 Si10 143.2(9) . 7_575

loop_
_geom_bond_atom_site_label_1
_geom_bond_atom_site_label_2
_geom_bond_distance
_geom_bond_site_symmetry_2
Si1 O16 1.601(6) .
Si1 O1 1.601(7) .
Si1 O15 1.610(6) .
Si1 O21 1.613(6) 6_657
Si2 O13 1.588(6) .
Si2 O6 1.603(6) .
Si2 O1 1.604(6) .
Si2 O2 1.620(7) .
Si3 O3 1.586(6) .
Si3 O19 1.601(6) 2_575
Si3 O20 1.610(6) 2_575
Si3 O2 1.619(7) .
Si4 O3 1.606(6) .
Si4 O16 1.611(6) 2_575
Si4 O17 1.612(5) 2_575
Si4 O4 1.623(7) .
Si5 O5 1.607(7) .
Si5 O4 1.610(7) .
Si5 O14 1.611(5) .
Si5 O21 1.620(6) .
Si6 O18 1.606(6) .
Si6 O6 1.612(7) .
Si6 O5 1.620(6) .
Si6 O19 1.621(7) .
Si7 O22 1.601(6) 6_657
Si7 O7 1.608(7) .
Si7 O17 1.614(7) .
Si7 O23 1.619(5) .
Si8 O13 1.585(6) .
Si8 O12 1.602(6) .
Si8 O7 1.603(6) .
Si8 O8 1.610(7) .
Si9 O25 1.617(4) .
Si9 O9 1.617(6) .
Si9 O8 1.621(7) .
Si9 O18 1.622(7) 2_575
Si10 O10 1.602(7) .
Si10 O9 1.614(6) .
Si10 O15 1.616(6) 2_575
Si10 O26 1.619(5) .
Si11 O14 1.588(5) .
Si11 O10 1.602(7) .
Si11 O22 1.608(6) .
Si11 O11 1.614(7) .
Si12 O24 1.602(4) .
Si12 O12 1.605(7) .
Si12 O20 1.614(7) .
Si12 O11 1.615(6) .
